data_4309698
loop_
_publ_author_name
'Neeladri Das'
'Ashutosh Ghosh'
'Atta M. Arif'
'Peter J. Stang'

_publ_section_title
;
Self-Assembly of Neutral Platinum-Based Supramolecular Ensembles
Incorporating Oxocarbon Dianions and Oxalate
;
_journal_name_full 'Inorganic Chemistry'
_journal_page_first 7130
_journal_page_last 7137
_journal_paper_doi 10.1021/ic050919p
_journal_volume 44
_journal_year 2005
_chemical_formula_moiety 'C84 H136 O8 P8 Pt4, 2(C H2 Cl2)'
_chemical_formula_sum 'C86 H140 Cl4 O8 P8 Pt4'
_chemical_formula_weight 2471.90
_chemical_name_systematic
; 
 ? 
;
_space_group_IT_number 14
_symmetry_cell_setting monoclinic
_symmetry_space_group_name_Hall '-P 2yn'
_symmetry_space_group_name_H-M 'P 1 21/n 1'
_atom_sites_solution_hydrogens geom
_atom_sites_solution_primary direct
_atom_sites_solution_secondary difmap
_audit_creation_method SHELXL-97
_cell_angle_alpha 90.00
_cell_angle_beta 104.6539(10)
_cell_angle_gamma 90.00
_cell_formula_units_Z 2
_cell_length_a 17.5260(3)
_cell_length_b 14.8251(3)
_cell_length_c 18.8229(3)
_cell_measurement_reflns_used 9708
_cell_measurement_temperature 150(1)
_cell_measurement_theta_max 27.485
_cell_measurement_theta_min 1.018
_cell_volume 4731.57(15)
_computing_cell_refinement DENZO-SMN
_computing_data_collection 'Nonius COLLECT'
_computing_data_reduction DENZO-SMN
_computing_molecular_graphics 'WinGX, Ortep3'
_computing_structure_refinement 'SHELXL-97 (Sheldrick, 1997)'
_computing_structure_solution SIR97
_diffrn_ambient_temperature 150(1)
_diffrn_measured_fraction_theta_full 0.997
_diffrn_measured_fraction_theta_max 0.997
_diffrn_measurement_device_type 'Nonius KappaCCD Diffractometer'
_diffrn_measurement_method 'Phi plus Omega scan'
_diffrn_radiation_monochromator graphite
_diffrn_radiation_source 'fine-focus sealed tube'
_diffrn_radiation_type MoK\a
_diffrn_radiation_wavelength 0.71073
_diffrn_reflns_av_R_equivalents 0.0269
_diffrn_reflns_av_sigmaI/netI 0.0485
_diffrn_reflns_limit_h_max 22
_diffrn_reflns_limit_h_min -22
_diffrn_reflns_limit_k_max 19
_diffrn_reflns_limit_k_min -17
_diffrn_reflns_limit_l_max 24
_diffrn_reflns_limit_l_min -24
_diffrn_reflns_number 18458
_diffrn_reflns_theta_full 27.46
_diffrn_reflns_theta_max 27.46
_diffrn_reflns_theta_min 2.24
_exptl_absorpt_coefficient_mu 6.194
_exptl_absorpt_correction_T_max 0.4568
_exptl_absorpt_correction_T_min 0.3066
_exptl_absorpt_correction_type multi-scan
_exptl_absorpt_process_details 'DENZO-SMN (Otwinowski & Minor, 1997)'
_exptl_crystal_colour yellow
_exptl_crystal_density_diffrn 1.735
_exptl_crystal_density_method 'not measured'
_exptl_crystal_description prsim
_exptl_crystal_F_000 2440
_exptl_crystal_size_max 0.25
_exptl_crystal_size_mid 0.18
_exptl_crystal_size_min 0.15
_refine_diff_density_max 2.400
_refine_diff_density_min -1.443
_refine_diff_density_rms 0.165
_refine_ls_extinction_coef 0.00033(3)
_refine_ls_extinction_expression Fc^*^=kFc[1+0.001xFc^2^\l^3^/sin(2\q)]^-1/4^
_refine_ls_extinction_method SHELXL
_refine_ls_goodness_of_fit_ref 1.034
_refine_ls_hydrogen_treatment constr
_refine_ls_matrix_type full
_refine_ls_number_parameters 522
_refine_ls_number_reflns 10795
_refine_ls_number_restraints 6
_refine_ls_restrained_S_all 1.040
_refine_ls_R_factor_all 0.0594
_refine_ls_R_factor_gt 0.0396
_refine_ls_shift/su_max 0.002
_refine_ls_shift/su_mean 0.000
_refine_ls_structure_factor_coef Fsqd
_refine_ls_weighting_details 'calc w=1/[\s^2^(Fo^2^)+(0.0285P)^2^+21.4282P] where P=(Fo^2^+2Fc^2^)/3'
_refine_ls_weighting_scheme calc
_refine_ls_wR_factor_gt 0.0794
_refine_ls_wR_factor_ref 0.0867
_reflns_number_gt 8290
_reflns_number_total 10795
_reflns_threshold_expression >2sigma(I)
_cod_data_source_file ic050919psi20050607_050759.cif
_cod_data_source_block pjs220
_cod_depositor_comments
;
The following automatic conversions were performed:
'_symmetry_cell_setting' value 'Monoclinic' changed to 'monoclinic'
according to '/home/saulius/struct/CIF-dictionaries/cif_core.dic'
dictionary named 'cif_core.dic' version 2.4.1 from
2010-06-29.

'_exptl_absorpt_correction_type' value 'Multi-scan' changed
to 'multi-scan' according to
'/home/saulius/struct/CIF-dictionaries/cif_core.dic' dictionary named
'cif_core.dic' version 2.4.1 from 2010-06-29.

Automatic conversion script
Id: cif_fix_enum 1527 2010-12-29 10:47:43Z saulius 
;
_cod_database_code 4309698

loop_
_symmetry_equiv_pos_as_xyz
'x, y, z'
'-x+1/2, y+1/2, -z+1/2'
'-x, -y, -z'
'x-1/2, -y-1/2, z-1/2'

loop_
_atom_site_label
_atom_site_type_symbol
_atom_site_fract_x
_atom_site_fract_y
_atom_site_fract_z
_atom_site_U_iso_or_equiv
_atom_site_adp_type
_atom_site_occupancy
_atom_site_symmetry_multiplicity
_atom_site_calc_flag
_atom_site_refinement_flags
_atom_site_disorder_assembly
_atom_site_disorder_group
Pt1 Pt 0.029959(11) 0.469196(14) 0.229638(10) 0.01741(7) Uani 1 1 d . . .
Pt2 Pt 0.260410(11) 0.535265(14) -0.041887(10) 0.01769(7) Uani 1 1 d . A .
P1 P 0.00519(9) 0.32899(10) 0.17566(8) 0.0244(3) Uani 1 1 d . . .
P2 P 0.05549(9) 0.61310(10) 0.27809(8) 0.0243(3) Uani 1 1 d . . .
P3 P 0.23901(9) 0.38345(10) -0.06321(8) 0.0245(3) Uani 1 1 d . . .
P4 P 0.29482(10) 0.68242(11) -0.01042(9) 0.0303(4) Uani 1 1 d . . .
O1 O 0.0959(2) 0.4976(3) 0.15182(19) 0.0232(8) Uani 1 1 d . A .
O2 O 0.2522(3) 0.4479(3) 0.2843(2) 0.0414(12) Uani 1 1 d . . .
O3 O 0.3609(3) 0.4797(4) 0.1688(3) 0.0500(13) Uani 1 1 d . A .
O4 O 0.1987(2) 0.5239(3) 0.0411(2) 0.0242(8) Uani 1 1 d . . .
C1 C 0.1702(3) 0.4903(4) 0.1597(3) 0.0222(12) Uani 1 1 d . . .
C2 C 0.2402(3) 0.4686(4) 0.2193(3) 0.0270(13) Uani 1 1 d . A .
C3 C 0.2905(4) 0.4827(4) 0.1661(3) 0.0316(14) Uani 1 1 d . . .
C4 C 0.2173(3) 0.5025(4) 0.1085(3) 0.0233(12) Uani 1 1 d . A .
C5 C 0.3044(3) 0.5488(4) -0.1301(3) 0.0210(11) Uani 1 1 d . . .
C6 C 0.3845(3) 0.5502(4) -0.1235(3) 0.0247(12) Uani 1 1 d . A .
H6 H 0.4191 0.5431 -0.0760 0.030 Uiso 1 1 calc R . .
C7 C 0.4177(3) 0.5615(4) -0.1841(3) 0.0276(13) Uani 1 1 d . . .
H7 H 0.4734 0.5614 -0.1767 0.033 Uiso 1 1 calc R A .
C8 C 0.3700(3) 0.5725(4) -0.2530(3) 0.0264(13) Uani 1 1 d . A .
H8 H 0.3925 0.5812 -0.2934 0.032 Uiso 1 1 calc R . .
C9 C 0.2864(3) 0.5709(4) -0.2646(3) 0.0220(11) Uani 1 1 d . . .
C10 C 0.2365(3) 0.5808(4) -0.3346(3) 0.0230(12) Uani 1 1 d . A .
H10 H 0.2594 0.5895 -0.3748 0.028 Uiso 1 1 calc R . .
C11 C 0.1541(3) 0.5786(4) -0.3486(3) 0.0210(11) Uani 1 1 d . . .
C12 C 0.1058(3) 0.5922(4) -0.4207(3) 0.0254(12) Uani 1 1 d . A .
H12 H 0.1292 0.6014 -0.4604 0.030 Uiso 1 1 calc R . .
C13 C 0.0258(3) 0.5918(4) -0.4327(3) 0.0276(13) Uani 1 1 d . . .
H13 H -0.0063 0.6019 -0.4809 0.033 Uiso 1 1 calc R A .
C14 C -0.0097(3) 0.5768(4) -0.3747(3) 0.0240(12) Uani 1 1 d . A .
H14 H -0.0656 0.5783 -0.3850 0.029 Uiso 1 1 calc R . .
C15 C 0.0327(3) 0.5598(4) -0.3033(3) 0.0204(11) Uani 1 1 d . . .
C16 C 0.1186(3) 0.5634(4) -0.2883(3) 0.0210(11) Uani 1 1 d . A .
C17 C 0.1700(3) 0.5534(4) -0.2176(3) 0.0199(11) Uani 1 1 d . . .
H17 H 0.1473 0.5430 -0.1775 0.024 Uiso 1 1 calc R A .
C18 C 0.2523(3) 0.5579(4) -0.2033(3) 0.0196(11) Uani 1 1 d . A .
C19 C -0.0430(4) 0.2483(4) 0.2222(4) 0.0359(15) Uani 1 1 d . . .
H19A H -0.0136 0.2463 0.2745 0.043 Uiso 1 1 calc R . .
H19B H -0.0967 0.2710 0.2202 0.043 Uiso 1 1 calc R . .
C20 C -0.0507(4) 0.1514(4) 0.1925(4) 0.0437(17) Uani 1 1 d . . .
H20A H -0.0773 0.1141 0.2218 0.066 Uiso 1 1 calc R . .
H20B H 0.0020 0.1268 0.1955 0.066 Uiso 1 1 calc R . .
H20C H -0.0815 0.1515 0.1412 0.066 Uiso 1 1 calc R . .
C21 C 0.0900(4) 0.2718(4) 0.1588(4) 0.0364(15) Uani 1 1 d . . .
H21A H 0.0718 0.2199 0.1258 0.044 Uiso 1 1 calc R . .
H21B H 0.1184 0.3137 0.1335 0.044 Uiso 1 1 calc R . .
C22 C 0.1462(4) 0.2384(6) 0.2286(4) 0.056(2) Uani 1 1 d . . .
H22A H 0.1911 0.2083 0.2165 0.084 Uiso 1 1 calc R . .
H22B H 0.1188 0.1956 0.2532 0.084 Uiso 1 1 calc R . .
H22C H 0.1651 0.2896 0.2612 0.084 Uiso 1 1 calc R . .
C23 C -0.0612(4) 0.3363(4) 0.0822(3) 0.0327(14) Uani 1 1 d . . .
H23A H -0.0734 0.2745 0.0627 0.039 Uiso 1 1 calc R . .
H23B H -0.1114 0.3647 0.0853 0.039 Uiso 1 1 calc R . .
C24 C -0.0275(4) 0.3890(5) 0.0295(3) 0.0415(16) Uani 1 1 d . . .
H24A H -0.0656 0.3903 -0.0187 0.062 Uiso 1 1 calc R . .
H24B H 0.0214 0.3604 0.0248 0.062 Uiso 1 1 calc R . .
H24C H -0.0163 0.4508 0.0477 0.062 Uiso 1 1 calc R . .
C25 C -0.0297(4) 0.6881(5) 0.2686(4) 0.0413(16) Uani 1 1 d . . .
H25A H -0.0106 0.7511 0.2723 0.050 Uiso 1 1 calc R . .
H25B H -0.0646 0.6800 0.2187 0.050 Uiso 1 1 calc R . .
C26 C -0.0786(4) 0.6750(5) 0.3235(4) 0.0465(18) Uani 1 1 d . . .
H26A H -0.1224 0.7181 0.3132 0.070 Uiso 1 1 calc R . .
H26B H -0.0456 0.6850 0.3732 0.070 Uiso 1 1 calc R . .
H26C H -0.0996 0.6134 0.3195 0.070 Uiso 1 1 calc R . .
C27 C 0.1032(3) 0.6195(5) 0.3757(3) 0.0336(14) Uani 1 1 d . . .
H27A H 0.1065 0.6835 0.3911 0.040 Uiso 1 1 calc R . .
H27B H 0.0703 0.5874 0.4032 0.040 Uiso 1 1 calc R . .
C28 C 0.1862(4) 0.5786(5) 0.3956(4) 0.0414(17) Uani 1 1 d . . .
H28A H 0.2088 0.5838 0.4487 0.062 Uiso 1 1 calc R . .
H28B H 0.2196 0.6110 0.3695 0.062 Uiso 1 1 calc R . .
H28C H 0.1833 0.5149 0.3815 0.062 Uiso 1 1 calc R . .
C29 C 0.1188(4) 0.6782(4) 0.2340(4) 0.0354(15) Uani 1 1 d . . .
H29A H 0.1667 0.6422 0.2351 0.043 Uiso 1 1 calc R . .
H29B H 0.0907 0.6873 0.1819 0.043 Uiso 1 1 calc R . .
C30 C 0.1442(5) 0.7696(6) 0.2681(5) 0.062(2) Uani 1 1 d . . .
H30A H 0.1782 0.7993 0.2412 0.092 Uiso 1 1 calc R . .
H30B H 0.1732 0.7616 0.3196 0.092 Uiso 1 1 calc R . .
H30C H 0.0974 0.8070 0.2657 0.092 Uiso 1 1 calc R . .
C31 C 0.1425(4) 0.3500(5) -0.0512(4) 0.0401(16) Uani 1 1 d . . .
H31A H 0.1358 0.3778 -0.0054 0.048 Uiso 1 1 calc R . .
H31B H 0.1014 0.3758 -0.0923 0.048 Uiso 1 1 calc R . .
C32 C 0.1272(5) 0.2479(5) -0.0478(5) 0.057(2) Uani 1 1 d . . .
H32A H 0.0741 0.2379 -0.0413 0.086 Uiso 1 1 calc R . .
H32B H 0.1662 0.2214 -0.0063 0.086 Uiso 1 1 calc R . .
H32C H 0.1316 0.2194 -0.0935 0.086 Uiso 1 1 calc R . .
C33 C 0.3094(4) 0.3182(4) 0.0064(4) 0.0393(16) Uani 1 1 d . . .
H33A H 0.2918 0.3181 0.0523 0.047 Uiso 1 1 calc R . .
H33B H 0.3092 0.2550 -0.0106 0.047 Uiso 1 1 calc R . .
C34 C 0.3939(4) 0.3544(5) 0.0228(4) 0.0481(19) Uani 1 1 d . . .
H34A H 0.4283 0.3167 0.0604 0.072 Uiso 1 1 calc R . .
H34B H 0.3949 0.4166 0.0407 0.072 Uiso 1 1 calc R . .
H34C H 0.4124 0.3531 -0.0221 0.072 Uiso 1 1 calc R . .
C35 C 0.2384(4) 0.3337(4) -0.1526(3) 0.0326(14) Uani 1 1 d . . .
H35A H 0.2134 0.2735 -0.1552 0.039 Uiso 1 1 calc R . .
H35B H 0.2043 0.3715 -0.1912 0.039 Uiso 1 1 calc R . .
C36 C 0.3181(4) 0.3224(5) -0.1716(4) 0.0418(17) Uani 1 1 d . . .
H36A H 0.3097 0.2951 -0.2204 0.063 Uiso 1 1 calc R . .
H36B H 0.3524 0.2833 -0.1351 0.063 Uiso 1 1 calc R . .
H36C H 0.3431 0.3816 -0.1714 0.063 Uiso 1 1 calc R . .
C37 C 0.4016(4) 0.6999(5) 0.0184(4) 0.0409(16) Uani 1 1 d . A .
H37A H 0.4241 0.6904 -0.0243 0.049 Uiso 1 1 calc R . .
H37B H 0.4124 0.7631 0.0348 0.049 Uiso 1 1 calc R . .
C38 C 0.4424(4) 0.6366(6) 0.0804(4) 0.052(2) Uani 1 1 d . . .
H38A H 0.4993 0.6487 0.0938 0.078 Uiso 1 1 calc R A .
H38B H 0.4330 0.5739 0.0641 0.078 Uiso 1 1 calc R . .
H38C H 0.4212 0.6466 0.1232 0.078 Uiso 1 1 calc R . .
C39 C 0.2583(10) 0.7575(10) -0.0953(12) 0.032(3) Uani 0.574(14) 1 d P A 1
H39A H 0.2835 0.7354 -0.1335 0.038 Uiso 0.574(14) 1 calc PR A 1
H39B H 0.2009 0.7468 -0.1139 0.038 Uiso 0.574(14) 1 calc PR A 1
C40 C 0.2706(12) 0.8586(12) -0.0898(11) 0.053(5) Uani 0.574(14) 1 d P A 1
H40A H 0.2484 0.8862 -0.1379 0.080 Uiso 0.574(14) 1 calc PR A 1
H40B H 0.3271 0.8718 -0.0739 0.080 Uiso 0.574(14) 1 calc PR A 1
H40C H 0.2442 0.8833 -0.0540 0.080 Uiso 0.574(14) 1 calc PR A 1
C41 C 0.2485(8) 0.7232(9) 0.0570(8) 0.034(3) Uani 0.574(14) 1 d P A 1
H41A H 0.1908 0.7246 0.0352 0.041 Uiso 0.574(14) 1 calc PR A 1
H41B H 0.2584 0.6795 0.0981 0.041 Uiso 0.574(14) 1 calc PR A 1
C42 C 0.2743(9) 0.8161(8) 0.0883(7) 0.049(4) Uani 0.574(14) 1 d P A 1
H42A H 0.2464 0.8313 0.1257 0.074 Uiso 0.574(14) 1 calc PR A 1
H42B H 0.2618 0.8609 0.0487 0.074 Uiso 0.574(14) 1 calc PR A 1
H42C H 0.3312 0.8159 0.1104 0.074 Uiso 0.574(14) 1 calc PR A 1
C39' C 0.2619(19) 0.769(2) -0.0718(14) 0.045(9) Uiso 0.426(14) 1 d P A 2
H39C H 0.2735 0.7523 -0.1189 0.054 Uiso 0.426(14) 1 calc PR A 2
H39D H 0.2037 0.7718 -0.0809 0.054 Uiso 0.426(14) 1 calc PR A 2
C40' C 0.2941(14) 0.8673(16) -0.0525(13) 0.044(5) Uani 0.426(14) 1 d P A 2
H40D H 0.2718 0.9077 -0.0938 0.066 Uiso 0.426(14) 1 calc PR A 2
H40E H 0.3518 0.8671 -0.0430 0.066 Uiso 0.426(14) 1 calc PR A 2
H40F H 0.2790 0.8885 -0.0087 0.066 Uiso 0.426(14) 1 calc PR A 2
C41' C 0.2790(11) 0.7241(13) 0.0810(10) 0.031(5) Uiso 0.426(14) 1 d P A 2
H41C H 0.2968 0.6768 0.1187 0.037 Uiso 0.426(14) 1 calc PR A 2
H41D H 0.3121 0.7782 0.0968 0.037 Uiso 0.426(14) 1 calc PR A 2
C42' C 0.1946(9) 0.7472(13) 0.0771(9) 0.044(5) Uani 0.426(14) 1 d P A 2
H42D H 0.1898 0.7656 0.1258 0.065 Uiso 0.426(14) 1 calc PR A 2
H42E H 0.1612 0.6943 0.0607 0.065 Uiso 0.426(14) 1 calc PR A 2
H42F H 0.1775 0.7969 0.0423 0.065 Uiso 0.426(14) 1 calc PR A 2
C43 C 0.0638(8) 0.9299(9) 0.0604(7) 0.065(4) Uiso 0.678(5) 1 d PD B 1
H43A H 0.1021 0.8794 0.0696 0.077 Uiso 0.678(5) 1 calc PR B 1
H43B H 0.0219 0.9165 0.0155 0.077 Uiso 0.678(5) 1 calc PR B 1
Cl1 Cl 0.0218(4) 0.9459(5) 0.1386(4) 0.154(3) Uiso 0.678(5) 1 d PD . .
Cl2 Cl 0.1095(6) 1.0287(6) 0.0512(5) 0.210(4) Uiso 0.678(5) 1 d PD . .
C43' C 0.0970(11) 0.9358(11) 0.0989(9) 0.055(6) Uiso 0.322(5) 1 d PD B 2
H43C H 0.0872 0.8833 0.0653 0.066 Uiso 0.322(5) 1 calc PR B 2
H43D H 0.1461 0.9240 0.1373 0.066 Uiso 0.322(5) 1 calc PR B 2
Cl1' Cl 0.0439(6) 0.8802(8) 0.0071(6) 0.103(3) Uiso 0.322(5) 1 d PD B 3
Cl2' Cl 0.0764(5) 0.8446(6) 0.0450(5) 0.077(3) Uiso 0.322(5) 1 d PD B 4

loop_
_atom_site_aniso_label
_atom_site_aniso_U_11
_atom_site_aniso_U_22
_atom_site_aniso_U_33
_atom_site_aniso_U_23
_atom_site_aniso_U_13
_atom_site_aniso_U_12
Pt1 0.01683(11) 0.02146(12) 0.01472(10) 0.00013(8) 0.00542(7) 0.00004(8)
Pt2 0.01566(11) 0.02079(12) 0.01759(11) 0.00351(8) 0.00599(8) -0.00021(8)
P1 0.0307(8) 0.0190(7) 0.0276(7) -0.0006(6) 0.0149(6) -0.0007(6)
P2 0.0251(8) 0.0250(8) 0.0231(7) -0.0055(6) 0.0069(6) -0.0013(6)
P3 0.0276(8) 0.0213(8) 0.0286(7) 0.0026(6) 0.0148(6) -0.0006(6)
P4 0.0334(9) 0.0208(8) 0.0425(9) -0.0020(7) 0.0204(7) -0.0044(7)
O1 0.025(2) 0.029(2) 0.0184(18) 0.0002(17) 0.0103(15) -0.0050(17)
O2 0.039(3) 0.064(3) 0.021(2) 0.009(2) 0.0078(18) 0.010(2)
O3 0.024(2) 0.076(4) 0.052(3) 0.019(3) 0.012(2) 0.005(2)
O4 0.024(2) 0.031(2) 0.0211(19) 0.0040(17) 0.0113(15) -0.0009(17)
C1 0.026(3) 0.021(3) 0.021(3) -0.001(2) 0.008(2) -0.005(2)
C2 0.026(3) 0.029(3) 0.027(3) 0.004(3) 0.008(2) 0.002(2)
C3 0.026(3) 0.037(4) 0.032(3) 0.005(3) 0.008(2) 0.000(3)
C4 0.025(3) 0.024(3) 0.024(3) 0.002(2) 0.011(2) -0.002(2)
C5 0.025(3) 0.019(3) 0.022(3) 0.003(2) 0.011(2) 0.000(2)
C6 0.019(3) 0.030(3) 0.025(3) 0.001(2) 0.005(2) -0.001(2)
C7 0.020(3) 0.034(3) 0.032(3) -0.004(3) 0.012(2) -0.005(2)
C8 0.028(3) 0.027(3) 0.031(3) 0.000(3) 0.020(2) -0.002(2)
C9 0.026(3) 0.021(3) 0.023(3) 0.001(2) 0.014(2) 0.000(2)
C10 0.027(3) 0.024(3) 0.022(3) 0.003(2) 0.015(2) 0.003(2)
C11 0.030(3) 0.014(3) 0.022(3) 0.001(2) 0.012(2) 0.001(2)
C12 0.036(3) 0.025(3) 0.019(3) 0.002(2) 0.014(2) 0.001(3)
C13 0.035(3) 0.030(3) 0.018(3) 0.006(3) 0.008(2) 0.008(3)
C14 0.024(3) 0.029(3) 0.019(3) 0.004(2) 0.006(2) 0.005(2)
C15 0.026(3) 0.020(3) 0.017(2) 0.002(2) 0.008(2) 0.004(2)
C16 0.029(3) 0.017(3) 0.017(2) 0.000(2) 0.006(2) 0.002(2)
C17 0.022(3) 0.022(3) 0.018(2) 0.003(2) 0.010(2) 0.002(2)
C18 0.026(3) 0.015(3) 0.021(3) -0.002(2) 0.012(2) 0.000(2)
C19 0.046(4) 0.026(3) 0.044(4) 0.005(3) 0.028(3) -0.001(3)
C20 0.049(4) 0.024(3) 0.064(5) 0.006(3) 0.026(4) 0.000(3)
C21 0.035(4) 0.032(4) 0.044(4) 0.001(3) 0.014(3) 0.005(3)
C22 0.044(4) 0.065(5) 0.053(5) 0.013(4) 0.001(4) 0.013(4)
C23 0.035(3) 0.029(3) 0.034(3) -0.010(3) 0.007(3) -0.004(3)
C24 0.033(4) 0.056(5) 0.032(3) 0.007(3) 0.001(3) -0.004(3)
C25 0.036(4) 0.041(4) 0.047(4) -0.009(3) 0.010(3) 0.006(3)
C26 0.033(4) 0.046(4) 0.063(5) -0.011(4) 0.019(3) 0.006(3)
C27 0.032(3) 0.035(4) 0.033(3) -0.007(3) 0.005(3) -0.002(3)
C28 0.038(4) 0.051(4) 0.033(3) -0.010(3) 0.004(3) 0.004(3)
C29 0.042(4) 0.026(3) 0.043(4) -0.003(3) 0.018(3) -0.008(3)
C30 0.072(6) 0.049(5) 0.072(6) -0.010(4) 0.031(5) -0.015(4)
C31 0.039(4) 0.040(4) 0.047(4) -0.007(3) 0.023(3) -0.015(3)
C32 0.060(5) 0.043(5) 0.079(6) -0.011(4) 0.037(4) -0.026(4)
C33 0.044(4) 0.026(3) 0.048(4) 0.011(3) 0.010(3) 0.001(3)
C34 0.034(4) 0.047(4) 0.058(5) 0.016(4) 0.001(3) 0.005(3)
C35 0.037(4) 0.027(3) 0.035(3) -0.004(3) 0.010(3) -0.002(3)
C36 0.048(4) 0.031(4) 0.055(4) -0.003(3) 0.029(3) -0.004(3)
C37 0.038(4) 0.037(4) 0.051(4) -0.008(3) 0.016(3) -0.013(3)
C38 0.041(4) 0.071(6) 0.038(4) -0.007(4) -0.001(3) -0.019(4)
C39 0.037(8) 0.014(6) 0.053(11) 0.013(8) 0.027(8) 0.000(5)
C40 0.063(13) 0.025(8) 0.073(13) 0.010(10) 0.020(10) -0.003(8)
C41 0.027(7) 0.037(7) 0.037(7) -0.012(6) 0.006(6) -0.009(5)
C42 0.076(10) 0.031(7) 0.045(7) -0.019(6) 0.024(7) -0.008(6)
C40' 0.044(13) 0.027(10) 0.056(14) 0.009(11) 0.005(10) -0.015(8)
C42' 0.030(9) 0.063(12) 0.035(9) -0.009(8) 0.003(7) 0.005(8)

loop_
_atom_type_symbol
_atom_type_description
_atom_type_scat_dispersion_real
_atom_type_scat_dispersion_imag
_atom_type_scat_source
C C 0.0033 0.0016 'International Tables Vol C Tables 4.2.6.8 and 6.1.1.4'
H H 0.0000 0.0000 'International Tables Vol C Tables 4.2.6.8 and 6.1.1.4'
O O 0.0106 0.0060 'International Tables Vol C Tables 4.2.6.8 and 6.1.1.4'
P P 0.1023 0.0942 'International Tables Vol C Tables 4.2.6.8 and 6.1.1.4'
Cl Cl 0.1484 0.1585 'International Tables Vol C Tables 4.2.6.8 and 6.1.1.4'
Pt Pt -1.7033 8.3905 'International Tables Vol C Tables 4.2.6.8 and 6.1.1.4'

loop_
_geom_angle_atom_site_label_1
_geom_angle_atom_site_label_2
_geom_angle_atom_site_label_3
_geom_angle
_geom_angle_site_symmetry_1
_geom_angle_site_symmetry_3
_geom_angle_publ_flag
C15 Pt1 O1 179.17(18) 3_565 . ?
C15 Pt1 P1 92.09(16) 3_565 . ?
O1 Pt1 P1 87.11(11) . . ?
C15 Pt1 P2 90.56(16) 3_565 . ?
O1 Pt1 P2 90.24(11) . . ?
P1 Pt1 P2 177.01(5) . . ?
C5 Pt2 O4 172.15(19) . . ?
C5 Pt2 P3 91.91(16) . . ?
O4 Pt2 P3 87.70(11) . . ?
C5 Pt2 P4 89.29(16) . . ?
O4 Pt2 P4 92.00(11) . . ?
P3 Pt2 P4 173.35(6) . . ?
C21 P1 C19 106.2(3) . . ?
C21 P1 C23 102.0(3) . . ?
C19 P1 C23 103.9(3) . . ?
C21 P1 Pt1 115.4(2) . . ?
C19 P1 Pt1 116.1(2) . . ?
C23 P1 Pt1 111.7(2) . . ?
C27 P2 C29 104.8(3) . . ?
C27 P2 C25 102.9(3) . . ?
C29 P2 C25 102.1(3) . . ?
C27 P2 Pt1 116.0(2) . . ?
C29 P2 Pt1 112.8(2) . . ?
C25 P2 Pt1 116.6(2) . . ?
C31 P3 C33 104.2(3) . . ?
C31 P3 C35 102.3(3) . . ?
C33 P3 C35 106.8(3) . . ?
C31 P3 Pt2 111.0(2) . . ?
C33 P3 Pt2 110.0(2) . . ?
C35 P3 Pt2 121.1(2) . . ?
C39' P4 C41 95.1(10) . . ?
C39' P4 C37 103.7(11) . . ?
C41 P4 C37 111.0(5) . . ?
C39' P4 C41' 105.1(10) . . ?
C41 P4 C41' 18.5(5) . . ?
C37 P4 C41' 93.3(6) . . ?
C39' P4 C39 13.4(11) . . ?
C41 P4 C39 106.3(7) . . ?
C37 P4 C39 105.4(5) . . ?
C41' P4 C39 117.9(8) . . ?
C39' P4 Pt2 120.8(9) . . ?
C41 P4 Pt2 111.6(4) . . ?
C37 P4 Pt2 113.1(2) . . ?
C41' P4 Pt2 116.7(6) . . ?
C39 P4 Pt2 109.0(6) . . ?
C1 O1 Pt1 128.2(3) . . ?
C4 O4 Pt2 135.0(4) . . ?
O1 C1 C4 130.9(5) . . ?
O1 C1 C2 137.4(5) . . ?
C4 C1 C2 91.7(4) . . ?
O2 C2 C1 135.5(5) . . ?
O2 C2 C3 135.7(5) . . ?
C1 C2 C3 88.8(4) . . ?
O3 C3 C4 135.5(6) . . ?
O3 C3 C2 136.2(6) . . ?
C4 C3 C2 88.3(4) . . ?
O4 C4 C1 131.4(5) . . ?
O4 C4 C3 137.4(5) . . ?
C1 C4 C3 91.2(4) . . ?
C6 C5 C18 117.8(5) . . ?
C6 C5 Pt2 121.5(4) . . ?
C18 C5 Pt2 120.7(4) . . ?
C5 C6 C7 123.1(5) . . ?
C5 C6 H6 118.4 . . ?
C7 C6 H6 118.4 . . ?
C8 C7 C6 120.1(5) . . ?
C8 C7 H7 119.9 . . ?
C6 C7 H7 119.9 . . ?
C7 C8 C9 120.2(5) . . ?
C7 C8 H8 119.9 . . ?
C9 C8 H8 119.9 . . ?
C10 C9 C8 121.1(5) . . ?
C10 C9 C18 119.0(5) . . ?
C8 C9 C18 119.9(5) . . ?
C9 C10 C11 123.0(5) . . ?
C9 C10 H10 118.5 . . ?
C11 C10 H10 118.5 . . ?
C10 C11 C12 120.8(5) . . ?
C10 C11 C16 119.0(5) . . ?
C12 C11 C16 120.2(5) . . ?
C13 C12 C11 119.8(5) . . ?
C13 C12 H12 120.1 . . ?
C11 C12 H12 120.1 . . ?
C12 C13 C14 120.7(5) . . ?
C12 C13 H13 119.6 . . ?
C14 C13 H13 119.6 . . ?
C15 C14 C13 123.3(5) . . ?
C15 C14 H14 118.4 . . ?
C13 C14 H14 118.4 . . ?
C14 C15 C16 117.1(5) . . ?
C14 C15 Pt1 117.0(4) . 3_565 ?
C16 C15 Pt1 125.9(4) . 3_565 ?
C17 C16 C11 117.2(5) . . ?
C17 C16 C15 124.0(5) . . ?
C11 C16 C15 118.8(5) . . ?
C18 C17 C16 123.9(5) . . ?
C18 C17 H17 118.1 . . ?
C16 C17 H17 118.1 . . ?
C17 C18 C9 117.9(5) . . ?
C17 C18 C5 123.3(5) . . ?
C9 C18 C5 118.8(5) . . ?
C20 C19 P1 116.7(4) . . ?
C20 C19 H19A 108.1 . . ?
P1 C19 H19A 108.1 . . ?
C20 C19 H19B 108.1 . . ?
P1 C19 H19B 108.1 . . ?
H19A C19 H19B 107.3 . . ?
C19 C20 H20A 109.5 . . ?
C19 C20 H20B 109.5 . . ?
H20A C20 H20B 109.5 . . ?
C19 C20 H20C 109.5 . . ?
H20A C20 H20C 109.5 . . ?
H20B C20 H20C 109.5 . . ?
C22 C21 P1 112.7(5) . . ?
C22 C21 H21A 109.1 . . ?
P1 C21 H21A 109.1 . . ?
C22 C21 H21B 109.1 . . ?
P1 C21 H21B 109.1 . . ?
H21A C21 H21B 107.8 . . ?
C21 C22 H22A 109.5 . . ?
C21 C22 H22B 109.5 . . ?
H22A C22 H22B 109.5 . . ?
C21 C22 H22C 109.5 . . ?
H22A C22 H22C 109.5 . . ?
H22B C22 H22C 109.5 . . ?
C24 C23 P1 113.7(4) . . ?
C24 C23 H23A 108.8 . . ?
P1 C23 H23A 108.8 . . ?
C24 C23 H23B 108.8 . . ?
P1 C23 H23B 108.8 . . ?
H23A C23 H23B 107.7 . . ?
C23 C24 H24A 109.5 . . ?
C23 C24 H24B 109.5 . . ?
H24A C24 H24B 109.5 . . ?
C23 C24 H24C 109.5 . . ?
H24A C24 H24C 109.5 . . ?
H24B C24 H24C 109.5 . . ?
C26 C25 P2 116.4(5) . . ?
C26 C25 H25A 108.2 . . ?
P2 C25 H25A 108.2 . . ?
C26 C25 H25B 108.2 . . ?
P2 C25 H25B 108.2 . . ?
H25A C25 H25B 107.4 . . ?
C25 C26 H26A 109.5 . . ?
C25 C26 H26B 109.5 . . ?
H26A C26 H26B 109.5 . . ?
C25 C26 H26C 109.5 . . ?
H26A C26 H26C 109.5 . . ?
H26B C26 H26C 109.5 . . ?
C28 C27 P2 113.1(4) . . ?
C28 C27 H27A 108.9 . . ?
P2 C27 H27A 109.0 . . ?
C28 C27 H27B 108.9 . . ?
P2 C27 H27B 108.9 . . ?
H27A C27 H27B 107.8 . . ?
C27 C28 H28A 109.5 . . ?
C27 C28 H28B 109.5 . . ?
H28A C28 H28B 109.5 . . ?
C27 C28 H28C 109.5 . . ?
H28A C28 H28C 109.5 . . ?
H28B C28 H28C 109.5 . . ?
C30 C29 P2 115.3(5) . . ?
C30 C29 H29A 108.5 . . ?
P2 C29 H29A 108.5 . . ?
C30 C29 H29B 108.5 . . ?
P2 C29 H29B 108.5 . . ?
H29A C29 H29B 107.5 . . ?
C29 C30 H30A 109.5 . . ?
C29 C30 H30B 109.5 . . ?
H30A C30 H30B 109.5 . . ?
C29 C30 H30C 109.5 . . ?
H30A C30 H30C 109.5 . . ?
H30B C30 H30C 109.5 . . ?
C32 C31 P3 116.5(5) . . ?
C32 C31 H31A 108.2 . . ?
P3 C31 H31A 108.2 . . ?
C32 C31 H31B 108.2 . . ?
P3 C31 H31B 108.2 . . ?
H31A C31 H31B 107.3 . . ?
C31 C32 H32A 109.5 . . ?
C31 C32 H32B 109.5 . . ?
H32A C32 H32B 109.5 . . ?
C31 C32 H32C 109.5 . . ?
H32A C32 H32C 109.5 . . ?
H32B C32 H32C 109.5 . . ?
C34 C33 P3 113.7(5) . . ?
C34 C33 H33A 108.8 . . ?
P3 C33 H33A 108.8 . . ?
C34 C33 H33B 108.8 . . ?
P3 C33 H33B 108.8 . . ?
H33A C33 H33B 107.7 . . ?
C33 C34 H34A 109.5 . . ?
C33 C34 H34B 109.5 . . ?
H34A C34 H34B 109.5 . . ?
C33 C34 H34C 109.5 . . ?
H34A C34 H34C 109.5 . . ?
H34B C34 H34C 109.5 . . ?
C36 C35 P3 117.5(5) . . ?
C36 C35 H35A 107.9 . . ?
P3 C35 H35A 107.9 . . ?
C36 C35 H35B 107.9 . . ?
P3 C35 H35B 107.9 . . ?
H35A C35 H35B 107.2 . . ?
C35 C36 H36A 109.5 . . ?
C35 C36 H36B 109.5 . . ?
H36A C36 H36B 109.5 . . ?
C35 C36 H36C 109.5 . . ?
H36A C36 H36C 109.5 . . ?
H36B C36 H36C 109.5 . . ?
C38 C37 P4 112.7(5) . . ?
C38 C37 H37A 109.1 . . ?
P4 C37 H37A 109.1 . . ?
C38 C37 H37B 109.1 . . ?
P4 C37 H37B 109.1 . . ?
H37A C37 H37B 107.8 . . ?
C37 C38 H38A 109.5 . . ?
C37 C38 H38B 109.5 . . ?
H38A C38 H38B 109.5 . . ?
C37 C38 H38C 109.5 . . ?
H38A C38 H38C 109.5 . . ?
H38B C38 H38C 109.5 . . ?
C40 C39 P4 120.3(15) . . ?
C40 C39 H39A 107.2 . . ?
P4 C39 H39A 107.2 . . ?
C40 C39 H39B 107.2 . . ?
P4 C39 H39B 107.2 . . ?
H39A C39 H39B 106.9 . . ?
C39 C40 H40A 109.5 . . ?
C39 C40 H40B 109.5 . . ?
H40A C40 H40B 109.5 . . ?
C39 C40 H40C 109.5 . . ?
H40A C40 H40C 109.5 . . ?
H40B C40 H40C 109.5 . . ?
C42 C41 P4 116.0(9) . . ?
C42 C41 H41A 108.3 . . ?
P4 C41 H41A 108.3 . . ?
C42 C41 H41B 108.3 . . ?
P4 C41 H41B 108.3 . . ?
H41A C41 H41B 107.4 . . ?
C41 C42 H42A 109.5 . . ?
C41 C42 H42B 109.5 . . ?
H42A C42 H42B 109.5 . . ?
C41 C42 H42C 109.5 . . ?
H42A C42 H42C 109.5 . . ?
H42B C42 H42C 109.5 . . ?
C40' C39' P4 119.7(18) . . ?
C40' C39' H39C 107.4 . . ?
P4 C39' H39C 107.4 . . ?
C40' C39' H39D 107.4 . . ?
P4 C39' H39D 107.4 . . ?
H39C C39' H39D 106.9 . . ?
C39' C40' H40D 109.5 . . ?
C39' C40' H40E 109.5 . . ?
H40D C40' H40E 109.5 . . ?
C39' C40' H40F 109.5 . . ?
H40D C40' H40F 109.5 . . ?
H40E C40' H40F 109.5 . . ?
C42' C41' P4 113.3(12) . . ?
C42' C41' H41C 108.9 . . ?
P4 C41' H41C 108.9 . . ?
C42' C41' H41D 108.9 . . ?
P4 C41' H41D 108.9 . . ?
H41C C41' H41D 107.7 . . ?
C41' C42' H42D 109.5 . . ?
C41' C42' H42E 109.5 . . ?
H42D C42' H42E 109.5 . . ?
C41' C42' H42F 109.5 . . ?
H42D C42' H42F 109.5 . . ?
H42E C42' H42F 109.5 . . ?
Cl2 C43 Cl1 105.5(8) . . ?
Cl2 C43 H43A 110.6 . . ?
Cl1 C43 H43A 110.6 . . ?
Cl2 C43 H43B 110.6 . . ?
Cl1 C43 H43B 110.6 . . ?
H43A C43 H43B 108.8 . . ?
C43' Cl1 C43 26.4(7) . . ?
C43' Cl2 C43 27.7(7) . . ?
Cl1 C43' Cl2 112.7(11) . . ?
Cl1 C43' H43C 109.0 . . ?
Cl2 C43' H43C 109.0 . . ?
Cl1 C43' H43D 109.0 . . ?
Cl2 C43' H43D 109.0 . . ?
H43C C43' H43D 107.8 . . ?

loop_
_geom_bond_atom_site_label_1
_geom_bond_atom_site_label_2
_geom_bond_distance
_geom_bond_site_symmetry_2
_geom_bond_publ_flag
Pt1 C15 2.022(5) 3_565 ?
Pt1 O1 2.125(3) . ?
Pt1 P1 2.3061(15) . ?
Pt1 P2 2.3188(15) . ?
Pt2 C5 2.010(5) . ?
Pt2 O4 2.119(3) . ?
Pt2 P3 2.3002(15) . ?
Pt2 P4 2.3007(16) . ?
P1 C21 1.807(6) . ?
P1 C19 1.813(6) . ?
P1 C23 1.851(6) . ?
P2 C27 1.818(6) . ?
P2 C29 1.821(6) . ?
P2 C25 1.834(7) . ?
P3 C31 1.831(6) . ?
P3 C33 1.832(7) . ?
P3 C35 1.835(6) . ?
P4 C39' 1.73(3) . ?
P4 C41 1.777(12) . ?
P4 C37 1.830(7) . ?
P4 C41' 1.913(18) . ?
P4 C39 1.920(17) . ?
O1 C1 1.277(7) . ?
O2 C2 1.228(7) . ?
O3 C3 1.222(7) . ?
O4 C4 1.268(6) . ?
C1 C4 1.431(7) . ?
C1 C2 1.472(8) . ?
C2 C3 1.506(8) . ?
C3 C4 1.485(8) . ?
C5 C6 1.378(7) . ?
C5 C18 1.453(7) . ?
C6 C7 1.415(8) . ?
C6 H6 0.9500 . ?
C7 C8 1.364(8) . ?
C7 H7 0.9500 . ?
C8 C9 1.426(8) . ?
C8 H8 0.9500 . ?
C9 C10 1.393(8) . ?
C9 C18 1.441(7) . ?
C10 C11 1.403(8) . ?
C10 H10 0.9500 . ?
C11 C12 1.421(8) . ?
C11 C16 1.443(7) . ?
C12 C13 1.362(8) . ?
C12 H12 0.9500 . ?
C13 C14 1.404(7) . ?
C13 H13 0.9500 . ?
C14 C15 1.384(7) . ?
C14 H14 0.9500 . ?
C15 C16 1.460(8) . ?
C15 Pt1 2.022(5) 3_565 ?
C16 C17 1.413(7) . ?
C17 C18 1.400(7) . ?
C17 H17 0.9500 . ?
C19 C20 1.534(9) . ?
C19 H19A 0.9900 . ?
C19 H19B 0.9900 . ?
C20 H20A 0.9800 . ?
C20 H20B 0.9800 . ?
C20 H20C 0.9800 . ?
C21 C22 1.511(9) . ?
C21 H21A 0.9900 . ?
C21 H21B 0.9900 . ?
C22 H22A 0.9800 . ?
C22 H22B 0.9800 . ?
C22 H22C 0.9800 . ?
C23 C24 1.497(9) . ?
C23 H23A 0.9900 . ?
C23 H23B 0.9900 . ?
C24 H24A 0.9800 . ?
C24 H24B 0.9800 . ?
C24 H24C 0.9800 . ?
C25 C26 1.513(9) . ?
C25 H25A 0.9900 . ?
C25 H25B 0.9900 . ?
C26 H26A 0.9800 . ?
C26 H26B 0.9800 . ?
C26 H26C 0.9800 . ?
C27 C28 1.532(9) . ?
C27 H27A 0.9900 . ?
C27 H27B 0.9900 . ?
C28 H28A 0.9800 . ?
C28 H28B 0.9800 . ?
C28 H28C 0.9800 . ?
C29 C30 1.517(10) . ?
C29 H29A 0.9900 . ?
C29 H29B 0.9900 . ?
C30 H30A 0.9800 . ?
C30 H30B 0.9800 . ?
C30 H30C 0.9800 . ?
C31 C32 1.542(10) . ?
C31 H31A 0.9900 . ?
C31 H31B 0.9900 . ?
C32 H32A 0.9800 . ?
C32 H32B 0.9800 . ?
C32 H32C 0.9800 . ?
C33 C34 1.530(9) . ?
C33 H33A 0.9900 . ?
C33 H33B 0.9900 . ?
C34 H34A 0.9800 . ?
C34 H34B 0.9800 . ?
C34 H34C 0.9800 . ?
C35 C36 1.537(8) . ?
C35 H35A 0.9900 . ?
C35 H35B 0.9900 . ?
C36 H36A 0.9800 . ?
C36 H36B 0.9800 . ?
C36 H36C 0.9800 . ?
C37 C38 1.528(10) . ?
C37 H37A 0.9900 . ?
C37 H37B 0.9900 . ?
C38 H38A 0.9800 . ?
C38 H38B 0.9800 . ?
C38 H38C 0.9800 . ?
C39 C40 1.51(2) . ?
C39 H39A 0.9900 . ?
C39 H39B 0.9900 . ?
C40 H40A 0.9800 . ?
C40 H40B 0.9800 . ?
C40 H40C 0.9800 . ?
C41 C42 1.521(16) . ?
C41 H41A 0.9900 . ?
C41 H41B 0.9900 . ?
C42 H42A 0.9800 . ?
C42 H42B 0.9800 . ?
C42 H42C 0.9800 . ?
C39' C40' 1.57(4) . ?
C39' H39C 0.9900 . ?
C39' H39D 0.9900 . ?
C40' H40D 0.9800 . ?
C40' H40E 0.9800 . ?
C40' H40F 0.9800 . ?
C41' C42' 1.50(2) . ?
C41' H41C 0.9900 . ?
C41' H41D 0.9900 . ?
C42' H42D 0.9800 . ?
C42' H42E 0.9800 . ?
C42' H42F 0.9800 . ?
C43 Cl2 1.699(13) . ?
C43 Cl1 1.822(12) . ?
C43 H43A 0.9900 . ?
C43 H43B 0.9900 . ?
Cl1 C43' 1.679(16) . ?
Cl2 C43' 1.688(16) . ?
C43' H43C 0.9900 . ?
C43' H43D 0.9900 . ?

loop_
_geom_torsion_atom_site_label_1
_geom_torsion_atom_site_label_2
_geom_torsion_atom_site_label_3
_geom_torsion_atom_site_label_4
_geom_torsion
_geom_torsion_site_symmetry_1
_geom_torsion_site_symmetry_2
_geom_torsion_site_symmetry_3
_geom_torsion_site_symmetry_4
_geom_torsion_publ_flag
C15 Pt1 P1 C21 -133.3(3) 3_565 . . . ?
O1 Pt1 P1 C21 46.5(3) . . . . ?
P2 Pt1 P1 C21 74.2(11) . . . . ?
C15 Pt1 P1 C19 -8.0(3) 3_565 . . . ?
O1 Pt1 P1 C19 171.8(3) . . . . ?
P2 Pt1 P1 C19 -160.6(10) . . . . ?
C15 Pt1 P1 C23 110.9(3) 3_565 . . . ?
O1 Pt1 P1 C23 -69.3(2) . . . . ?
P2 Pt1 P1 C23 -41.7(11) . . . . ?
C15 Pt1 P2 C27 56.5(3) 3_565 . . . ?
O1 Pt1 P2 C27 -123.3(2) . . . . ?
P1 Pt1 P2 C27 -150.9(10) . . . . ?
C15 Pt1 P2 C29 177.4(3) 3_565 . . . ?
O1 Pt1 P2 C29 -2.4(3) . . . . ?
P1 Pt1 P2 C29 -30.0(11) . . . . ?
C15 Pt1 P2 C25 -64.9(3) 3_565 . . . ?
O1 Pt1 P2 C25 115.3(3) . . . . ?
P1 Pt1 P2 C25 87.7(10) . . . . ?
C5 Pt2 P3 C31 -136.5(3) . . . . ?
O4 Pt2 P3 C31 35.7(3) . . . . ?
P4 Pt2 P3 C31 123.2(5) . . . . ?
C5 Pt2 P3 C33 108.7(3) . . . . ?
O4 Pt2 P3 C33 -79.1(3) . . . . ?
P4 Pt2 P3 C33 8.4(5) . . . . ?
C5 Pt2 P3 C35 -16.6(3) . . . . ?
O4 Pt2 P3 C35 155.5(3) . . . . ?
P4 Pt2 P3 C35 -116.9(5) . . . . ?
C5 Pt2 P4 C39' 55.4(12) . . . . ?
O4 Pt2 P4 C39' -116.8(12) . . . . ?
P3 Pt2 P4 C39' 155.9(12) . . . . ?
C5 Pt2 P4 C41 165.8(6) . . . . ?
O4 Pt2 P4 C41 -6.5(6) . . . . ?
P3 Pt2 P4 C41 -93.8(7) . . . . ?
C5 Pt2 P4 C37 -68.2(3) . . . . ?
O4 Pt2 P4 C37 119.6(3) . . . . ?
P3 Pt2 P4 C37 32.3(5) . . . . ?
C5 Pt2 P4 C41' -174.8(7) . . . . ?
O4 Pt2 P4 C41' 13.0(7) . . . . ?
P3 Pt2 P4 C41' -74.3(8) . . . . ?
C5 Pt2 P4 C39 48.6(5) . . . . ?
O4 Pt2 P4 C39 -123.6(5) . . . . ?
P3 Pt2 P4 C39 149.1(6) . . . . ?
C15 Pt1 O1 C1 -78(12) 3_565 . . . ?
P1 Pt1 O1 C1 -95.8(4) . . . . ?
P2 Pt1 O1 C1 85.6(4) . . . . ?
C5 Pt2 O4 C4 172.9(13) . . . . ?
P3 Pt2 O4 C4 85.7(5) . . . . ?
P4 Pt2 O4 C4 -87.7(5) . . . . ?
Pt1 O1 C1 C4 175.3(5) . . . . ?
Pt1 O1 C1 C2 -5.4(10) . . . . ?
O1 C1 C2 O2 1.4(13) . . . . ?
C4 C1 C2 O2 -179.1(8) . . . . ?
O1 C1 C2 C3 -178.6(7) . . . . ?
C4 C1 C2 C3 0.8(5) . . . . ?
O2 C2 C3 O3 -1.1(14) . . . . ?
C1 C2 C3 O3 178.9(8) . . . . ?
O2 C2 C3 C4 179.1(8) . . . . ?
C1 C2 C3 C4 -0.8(5) . . . . ?
Pt2 O4 C4 C1 -174.9(4) . . . . ?
Pt2 O4 C4 C3 7.2(11) . . . . ?
O1 C1 C4 O4 0.1(11) . . . . ?
C2 C1 C4 O4 -179.5(6) . . . . ?
O1 C1 C4 C3 178.7(6) . . . . ?
C2 C1 C4 C3 -0.9(5) . . . . ?
O3 C3 C4 O4 -0.5(14) . . . . ?
C2 C3 C4 O4 179.3(7) . . . . ?
O3 C3 C4 C1 -178.9(8) . . . . ?
C2 C3 C4 C1 0.8(5) . . . . ?
O4 Pt2 C5 C6 174.2(11) . . . . ?
P3 Pt2 C5 C6 -98.8(5) . . . . ?
P4 Pt2 C5 C6 74.7(5) . . . . ?
O4 Pt2 C5 C18 -5.5(17) . . . . ?
P3 Pt2 C5 C18 81.5(4) . . . . ?
P4 Pt2 C5 C18 -105.0(4) . . . . ?
C18 C5 C6 C7 1.1(8) . . . . ?
Pt2 C5 C6 C7 -178.6(4) . . . . ?
C5 C6 C7 C8 0.5(9) . . . . ?
C6 C7 C8 C9 -1.2(9) . . . . ?
C7 C8 C9 C10 -179.2(6) . . . . ?
C7 C8 C9 C18 0.2(9) . . . . ?
C8 C9 C10 C11 179.2(5) . . . . ?
C18 C9 C10 C11 -0.2(8) . . . . ?
C9 C10 C11 C12 177.9(5) . . . . ?
C9 C10 C11 C16 -1.4(8) . . . . ?
C10 C11 C12 C13 -178.5(6) . . . . ?
C16 C11 C12 C13 0.8(8) . . . . ?
C11 C12 C13 C14 -1.0(9) . . . . ?
C12 C13 C14 C15 -1.4(9) . . . . ?
C13 C14 C15 C16 3.8(8) . . . . ?
C13 C14 C15 Pt1 -175.6(5) . . . 3_565 ?
C10 C11 C16 C17 1.3(8) . . . . ?
C12 C11 C16 C17 -178.0(5) . . . . ?
C10 C11 C16 C15 -179.1(5) . . . . ?
C12 C11 C16 C15 1.7(8) . . . . ?
C14 C15 C16 C17 175.8(5) . . . . ?
Pt1 C15 C16 C17 -4.9(8) 3_565 . . . ?
C14 C15 C16 C11 -3.8(8) . . . . ?
Pt1 C15 C16 C11 175.5(4) 3_565 . . . ?
C11 C16 C17 C18 0.4(8) . . . . ?
C15 C16 C17 C18 -179.3(5) . . . . ?
C16 C17 C18 C9 -1.9(8) . . . . ?
C16 C17 C18 C5 179.1(5) . . . . ?
C10 C9 C18 C17 1.8(8) . . . . ?
C8 C9 C18 C17 -177.6(5) . . . . ?
C10 C9 C18 C5 -179.2(5) . . . . ?
C8 C9 C18 C5 1.4(8) . . . . ?
C6 C5 C18 C17 176.9(5) . . . . ?
Pt2 C5 C18 C17 -3.3(7) . . . . ?
C6 C5 C18 C9 -2.0(8) . . . . ?
Pt2 C5 C18 C9 177.7(4) . . . . ?
C21 P1 C19 C20 -42.8(6) . . . . ?
C23 P1 C19 C20 64.3(6) . . . . ?
Pt1 P1 C19 C20 -172.6(4) . . . . ?
C19 P1 C21 C22 -58.5(6) . . . . ?
C23 P1 C21 C22 -167.0(5) . . . . ?
Pt1 P1 C21 C22 71.7(6) . . . . ?
C21 P1 C23 C24 -61.0(6) . . . . ?
C19 P1 C23 C24 -171.3(5) . . . . ?
Pt1 P1 C23 C24 62.8(5) . . . . ?
C27 P2 C25 C26 -47.8(6) . . . . ?
C29 P2 C25 C26 -156.2(5) . . . . ?
Pt1 P2 C25 C26 80.4(5) . . . . ?
C29 P2 C27 C28 -61.1(6) . . . . ?
C25 P2 C27 C28 -167.5(5) . . . . ?
Pt1 P2 C27 C28 64.0(5) . . . . ?
C27 P2 C29 C30 -47.3(6) . . . . ?
C25 P2 C29 C30 59.7(6) . . . . ?
Pt1 P2 C29 C30 -174.3(5) . . . . ?
C33 P3 C31 C32 -49.3(6) . . . . ?
C35 P3 C31 C32 61.9(6) . . . . ?
Pt2 P3 C31 C32 -167.6(5) . . . . ?
C31 P3 C33 C34 -162.7(5) . . . . ?
C35 P3 C33 C34 89.5(6) . . . . ?
Pt2 P3 C33 C34 -43.7(6) . . . . ?
C31 P3 C35 C36 -162.0(5) . . . . ?
C33 P3 C35 C36 -52.8(6) . . . . ?
Pt2 P3 C35 C36 74.0(5) . . . . ?
C39' P4 C37 C38 173.1(10) . . . . ?
C41 P4 C37 C38 72.1(7) . . . . ?
C41' P4 C37 C38 66.7(8) . . . . ?
C39 P4 C37 C38 -173.2(8) . . . . ?
Pt2 P4 C37 C38 -54.3(6) . . . . ?
C39' P4 C39 C40 24(6) . . . . ?
C41 P4 C39 C40 57.5(14) . . . . ?
C37 P4 C39 C40 -60.4(14) . . . . ?
C41' P4 C39 C40 41.9(16) . . . . ?
Pt2 P4 C39 C40 178.0(12) . . . . ?
C39' P4 C41 C42 -60.7(15) . . . . ?
C37 P4 C41 C42 46.1(13) . . . . ?
C41' P4 C41 C42 63(2) . . . . ?
C39 P4 C41 C42 -68.0(13) . . . . ?
Pt2 P4 C41 C42 173.3(10) . . . . ?
C41 P4 C39' C40' 68(2) . . . . ?
C37 P4 C39' C40' -45(2) . . . . ?
C41' P4 C39' C40' 52(2) . . . . ?
C39 P4 C39' C40' -144(8) . . . . ?
Pt2 P4 C39' C40' -172.8(16) . . . . ?
C39' P4 C41' C42' 58.5(18) . . . . ?
C41 P4 C41' C42' -0.2(19) . . . . ?
C37 P4 C41' C42' 163.6(13) . . . . ?
C39 P4 C41' C42' 54.2(16) . . . . ?
Pt2 P4 C41' C42' -78.5(14) . . . . ?
Cl2 C43 Cl1 C43' -66.3(15) . . . . ?
Cl1 C43 Cl2 C43' 60.5(14) . . . . ?
C43 Cl1 C43' Cl2 74.3(17) . . . . ?
C43 Cl2 C43' Cl1 -80.7(18) . . . . ?
